data_4130859
loop_
_publ_author_name
'Erickson, Lucas W.'
'Lucas, Erika L.'
'Tollefson, Emily J.'
'Jarvo, Elizabeth R.'

_publ_section_title
;
 Nickel-Catalyzed Cross-Electrophile Coupling of Alkyl Fluorides:
 Stereospecific Synthesis of Vinylcyclopropanes.
;
_journal_issue 42
_journal_name_full 'Journal of the American Chemical Society'
_journal_page_first 14006
_journal_page_last 14011
_journal_paper_doi 10.1021/jacs.6b07567
_journal_volume 138
_journal_year 2016
_chemical_absolute_configuration syn
_chemical_formula_sum 'C20 H19 Br O2'
_chemical_formula_weight 371.26
_space_group_crystal_system monoclinic
_space_group_IT_number 4
_space_group_name_Hall 'P 2yb'
_space_group_name_H-M_alt 'P 1 21 1'
_atom_sites_solution_hydrogens geom
_atom_sites_solution_primary direct
_atom_sites_solution_secondary difmap
_audit_creation_method SHELXL-2014/7
_cell_angle_alpha 90
_cell_angle_beta 91.1186(12)
_cell_angle_gamma 90
_cell_formula_units_Z 4
_cell_length_a 5.4275(5)
_cell_length_b 18.9357(17)
_cell_length_c 16.5145(15)
_cell_measurement_reflns_used 9860
_cell_measurement_temperature 88(2)
_cell_measurement_theta_max 29.21
_cell_measurement_theta_min 2.47
_cell_volume 1696.9(3)
_computing_cell_refinement 'Bruker SAINT 8.34a, 2013'
_computing_data_collection 'Bruker APEX2 2014.11-0, 2014'
_computing_data_reduction 'Bruker SAINT 8.34a, 2013'
_computing_molecular_graphics 'Bruker SHELXTL'
_computing_publication_material 'Bruker SHELXTL'
_computing_structure_refinement 'SHELXL-2014/7 (Sheldrick, 2014)'
_computing_structure_solution 'Bruker SHELXTL 2013/1'
_diffrn_ambient_temperature 88(2)
_diffrn_measured_fraction_theta_full 1.000
_diffrn_measured_fraction_theta_max 0.928
_diffrn_measurement_device_type 'Bruker SMART APEX II CCD'
_diffrn_measurement_method '\f and \w scans'
_diffrn_radiation_type MoK\a
_diffrn_radiation_wavelength 0.71073
_diffrn_reflns_av_unetI/netI 0.0404
_diffrn_reflns_Laue_measured_fraction_full 1.000
_diffrn_reflns_Laue_measured_fraction_max 0.928
_diffrn_reflns_limit_h_max 7
_diffrn_reflns_limit_h_min -7
_diffrn_reflns_limit_k_max 24
_diffrn_reflns_limit_k_min 0
_diffrn_reflns_limit_l_max 21
_diffrn_reflns_limit_l_min 0
_diffrn_reflns_number 4328
_diffrn_reflns_point_group_measured_fraction_full 0.516
_diffrn_reflns_point_group_measured_fraction_max 0.478
_diffrn_reflns_theta_full 25.500
_diffrn_reflns_theta_max 29.158
_diffrn_reflns_theta_min 1.233
_diffrn_source 'fine-focus sealed tube'
_exptl_absorpt_coefficient_mu 2.430
_exptl_absorpt_correction_T_max 0.7458
_exptl_absorpt_correction_T_min 0.5619
_exptl_absorpt_correction_type multi-scan
_exptl_absorpt_process_details 'Bruker TWINABS 2012/1'
_exptl_crystal_colour colorless
_exptl_crystal_density_diffrn 1.453
_exptl_crystal_density_meas ?
_exptl_crystal_density_method not_measured
_exptl_crystal_description rectangular
_exptl_crystal_F_000 760
_exptl_crystal_size_max 0.453
_exptl_crystal_size_mid 0.185
_exptl_crystal_size_min 0.178
_refine_diff_density_max 0.668
_refine_diff_density_min -0.417
_refine_diff_density_rms 0.069
_refine_ls_abs_structure_details
; 
No quotients, so Flack parameter determined by classical intensity fit 
;
_refine_ls_abs_structure_Flack 0.114(7)
_refine_ls_extinction_method none
_refine_ls_goodness_of_fit_ref 1.077
_refine_ls_hydrogen_treatment constr
_refine_ls_matrix_type full
_refine_ls_number_parameters 416
_refine_ls_number_reflns 4328
_refine_ls_number_restraints 1
_refine_ls_restrained_S_all 1.077
_refine_ls_R_factor_all 0.0306
_refine_ls_R_factor_gt 0.0280
_refine_ls_shift/su_max 0.000
_refine_ls_shift/su_mean 0.000
_refine_ls_structure_factor_coef Fsqd
_refine_ls_weighting_details 'w=1/[\s^2^(Fo^2^)+(0.0408P)^2^+0.1318P] where P=(Fo^2^+2Fc^2^)/3'
_refine_ls_weighting_scheme calc
_refine_ls_wR_factor_gt 0.0713
_refine_ls_wR_factor_ref 0.0725
_reflns_Friedel_coverage 0.000
_reflns_Friedel_fraction_full 0.000
_reflns_Friedel_fraction_max 0.000
_reflns_number_gt 4092
_reflns_number_total 4328
_reflns_threshold_expression 'I > 2\s(I)'
_cod_data_source_file ja6b07567_si_002.cif
_cod_data_source_block erj29
_cod_depositor_comments
;
The following automatic conversions were performed:

data item '_exptl_crystal_density_meas' value 'not_measured' was
changed to '?' -- the value is perceived as not measured.

Automatic conversion script
Id: cif_fix_values 6909 2019-04-08 15:41:33Z antanas 
;
_cod_original_sg_symbol_H-M 'P 21'
_cod_database_code 4130859
_shelx_shelxl_version_number 2014/7
_shelx_space_group_comment
; 
The symmetry employed for this shelxl refinement is uniquely defined 
by the following loop, which should always be used as a source of 
symmetry information in preference to the above space-group names. 
They are only intended as comments. 
;
_shelx_estimated_absorpt_t_min 0.406
_shelx_estimated_absorpt_t_max 0.672

loop_
_space_group_symop_operation_xyz
'x, y, z'
'-x, y+1/2, -z'

loop_
_atom_site_label
_atom_site_type_symbol
_atom_site_fract_x
_atom_site_fract_y
_atom_site_fract_z
_atom_site_U_iso_or_equiv
_atom_site_adp_type
_atom_site_occupancy
_atom_site_site_symmetry_order
_atom_site_calc_flag
_atom_site_refinement_flags_posn
_atom_site_refinement_flags_adp
Br1 Br -0.60953(5) 0.75071(2) -0.53024(2) 0.02288(9) Uani 1 1 d . .
O1 O 0.0596(5) 0.45161(13) -0.57517(16) 0.0212(5) Uani 1 1 d . .
O2 O -0.2205(5) 0.40860(13) -0.48887(15) 0.0218(5) Uani 1 1 d . .
C1 C 0.1196(6) 0.2602(3) -0.63874(19) 0.0228(8) Uani 1 1 d . .
H1 H 0.1171 0.2357 -0.5851 0.027 Uiso 1 1 calc R U
C2 C 0.3280(7) 0.23978(19) -0.6924(2) 0.0301(10) Uani 1 1 d . .
H2A H 0.4496 0.2051 -0.6711 0.036 Uiso 1 1 calc R U
H2B H 0.3970 0.2766 -0.7279 0.036 Uiso 1 1 calc R U
C3 C 0.0677(8) 0.21343(19) -0.7118(2) 0.0245(8) Uani 1 1 d . .
H3 H -0.0193 0.2363 -0.7589 0.029 Uiso 1 1 calc R U
C4 C 0.0205(7) 0.33524(19) -0.6391(2) 0.0206(7) Uani 1 1 d . .
H4A H -0.1547 0.3348 -0.6235 0.025 Uiso 1 1 calc R U
H4B H 0.0300 0.3551 -0.6944 0.025 Uiso 1 1 calc R U
C5 C 0.1675(7) 0.38143(19) -0.5804(2) 0.0236(7) Uani 1 1 d . .
H5A H 0.1707 0.3593 -0.5261 0.028 Uiso 1 1 calc R U
H5B H 0.3395 0.3853 -0.5988 0.028 Uiso 1 1 calc R U
C6 C -0.1368(6) 0.45705(18) -0.52713(19) 0.0174(6) Uani 1 1 d . .
C7 C -0.2368(6) 0.53000(18) -0.52680(19) 0.0158(6) Uani 1 1 d . .
C8 C -0.4474(6) 0.54276(18) -0.4807(2) 0.0177(7) Uani 1 1 d . .
H8 H -0.5150 0.5058 -0.4491 0.021 Uiso 1 1 calc R U
C9 C -0.5574(7) 0.60913(19) -0.4809(2) 0.0188(7) Uani 1 1 d . .
H9 H -0.6993 0.6179 -0.4496 0.023 Uiso 1 1 calc R U
C10 C -0.4555(6) 0.66236(18) -0.5277(2) 0.0176(6) Uani 1 1 d . .
C11 C -0.2444(6) 0.65146(19) -0.5722(2) 0.0192(7) Uani 1 1 d . .
H11 H -0.1756 0.6889 -0.6027 0.023 Uiso 1 1 calc R U
C12 C -0.1347(6) 0.58489(18) -0.5715(2) 0.0169(6) Uani 1 1 d . .
H12 H 0.0101 0.5769 -0.6015 0.020 Uiso 1 1 calc R U
C13 C 0.0091(7) 0.1385(2) -0.6974(2) 0.0235(8) Uani 1 1 d . .
H13 H 0.1057 0.1134 -0.6584 0.028 Uiso 1 1 calc R U
C14 C -0.1716(7) 0.10413(19) -0.7360(2) 0.0217(7) Uani 1 1 d . .
H14 H -0.2592 0.1294 -0.7770 0.026 Uiso 1 1 calc R U
C15 C -0.2493(6) 0.0311(2) -0.7215(2) 0.0198(7) Uani 1 1 d . .
C16 C -0.4701(7) 0.0075(3) -0.7575(3) 0.0321(10) Uani 1 1 d . .
H16 H -0.5596 0.0382 -0.7929 0.038 Uiso 1 1 calc R U
C17 C -0.5611(8) -0.0596(3) -0.7427(3) 0.0415(13) Uani 1 1 d . .
H17 H -0.7109 -0.0745 -0.7680 0.050 Uiso 1 1 calc R U
C18 C -0.4337(8) -0.1048(2) -0.6910(2) 0.0340(10) Uani 1 1 d . .
H18 H -0.4982 -0.1502 -0.6792 0.041 Uiso 1 1 calc R U
C19 C -0.2107(8) -0.0832(2) -0.6565(2) 0.0274(8) Uani 1 1 d . .
H19 H -0.1196 -0.1147 -0.6226 0.033 Uiso 1 1 calc R U
C20 C -0.1199(7) -0.01601(19) -0.6712(2) 0.0203(7) Uani 1 1 d . .
H20 H 0.0321 -0.0018 -0.6468 0.024 Uiso 1 1 calc R U
Br2 Br -0.36732(5) 1.25134(2) -0.94906(2) 0.02260(8) Uani 1 1 d . .
O3 O -1.0794(5) 0.95732(14) -0.93962(16) 0.0223(5) Uani 1 1 d . .
O4 O -0.7906(5) 0.91583(14) -1.02382(15) 0.0232(5) Uani 1 1 d . .
C21 C -1.1596(6) 0.76669(19) -0.8771(2) 0.0228(9) Uani 1 1 d . .
H21 H -1.1352 0.7405 -0.9290 0.027 Uiso 1 1 calc R U
C22 C -1.1305(7) 0.7225(2) -0.8009(2) 0.0213(7) Uani 1 1 d . .
H22 H -1.0648 0.7480 -0.7521 0.026 Uiso 1 1 calc R U
C23 C -1.3835(6) 0.7456(2) -0.83105(19) 0.0212(7) Uani 1 1 d . .
H23A H -1.4929 0.7091 -0.8554 0.025 Uiso 1 1 calc R U
H23B H -1.4690 0.7826 -0.8001 0.025 Uiso 1 1 calc R U
C24 C -1.0631(6) 0.84154(18) -0.87596(19) 0.0193(7) Uani 1 1 d . .
H24A H -0.8842 0.8410 -0.8865 0.023 Uiso 1 1 calc R U
H24B H -1.0865 0.8620 -0.8215 0.023 Uiso 1 1 calc R U
C25 C -1.1925(7) 0.8878(2) -0.9388(2) 0.0236(8) Uani 1 1 d . .
H25A H -1.1805 0.8658 -0.9930 0.028 Uiso 1 1 calc R U
H25B H -1.3691 0.8922 -0.9258 0.028 Uiso 1 1 calc R U
C26 C -0.8738(6) 0.96310(18) -0.9832(2) 0.0185(7) Uani 1 1 d . .
C27 C -0.7608(6) 1.03442(18) -0.9749(2) 0.0166(7) Uani 1 1 d . .
C28 C -0.8524(7) 1.08583(18) -0.9231(2) 0.0193(7) Uani 1 1 d . .
H28 H -0.9956 1.0763 -0.8929 0.023 Uiso 1 1 calc R U
C29 C -0.7362(6) 1.15089(19) -0.9154(2) 0.0197(7) Uani 1 1 d . .
H29 H -0.7999 1.1860 -0.8805 0.024 Uiso 1 1 calc R U
C30 C -0.5262(6) 1.16389(19) -0.9593(2) 0.0183(7) Uani 1 1 d . .
C31 C -0.4306(6) 1.11403(19) -1.0121(2) 0.0178(7) Uani 1 1 d . .
H31 H -0.2878 1.1241 -1.0425 0.021 Uiso 1 1 calc R U
C32 C -0.5490(6) 1.04896(19) -1.0196(2) 0.0185(7) Uani 1 1 d . .
H32 H -0.4860 1.0142 -1.0551 0.022 Uiso 1 1 calc R U
C33 C -1.0519(7) 0.6483(2) -0.8087(2) 0.0213(7) Uani 1 1 d . .
H33 H -1.1366 0.6191 -0.8469 0.026 Uiso 1 1 calc R U
C34 C -0.8681(7) 0.62022(19) -0.7649(2) 0.0203(7) Uani 1 1 d . .
H34 H -0.7970 0.6492 -0.7238 0.024 Uiso 1 1 calc R U
C35 C -0.7633(6) 0.5490(2) -0.7735(2) 0.0188(7) Uani 1 1 d . .
C36 C -0.5412(7) 0.5348(2) -0.7327(2) 0.0239(8) Uani 1 1 d . .
H36 H -0.4687 0.5699 -0.6988 0.029 Uiso 1 1 calc R U
C37 C -0.4233(8) 0.4692(2) -0.7409(3) 0.0290(9) Uani 1 1 d . .
H37 H -0.2731 0.4600 -0.7123 0.035 Uiso 1 1 calc R U
C38 C -0.5268(8) 0.4181(2) -0.7909(2) 0.0278(8) Uani 1 1 d . .
H38 H -0.4447 0.3743 -0.7984 0.033 Uiso 1 1 calc R U
C39 C -0.7518(7) 0.4311(2) -0.8302(2) 0.0235(8) Uani 1 1 d . .
H39 H -0.8255 0.3953 -0.8630 0.028 Uiso 1 1 calc R U
C40 C -0.8693(7) 0.49573(19) -0.8219(2) 0.0219(7) Uani 1 1 d . .
H40 H -1.0225 0.5039 -0.8491 0.026 Uiso 1 1 calc R U

loop_
_atom_site_aniso_label
_atom_site_aniso_U_11
_atom_site_aniso_U_22
_atom_site_aniso_U_33
_atom_site_aniso_U_23
_atom_site_aniso_U_13
_atom_site_aniso_U_12
Br1 0.02311(15) 0.01395(14) 0.03158(16) 0.0015(3) 0.00055(12) 0.0039(2)
O1 0.0206(12) 0.0151(12) 0.0282(13) -0.0019(10) 0.0069(10) 0.0010(10)
O2 0.0318(13) 0.0124(12) 0.0212(12) 0.0007(10) 0.0047(10) -0.0006(10)
C1 0.0239(15) 0.022(2) 0.0227(14) 0.0022(17) 0.0057(12) -0.0035(18)
C2 0.0326(19) 0.014(2) 0.044(2) -0.0008(14) 0.0211(17) 0.0003(15)
C3 0.035(2) 0.0208(19) 0.0178(16) -0.0012(14) 0.0085(15) 0.0062(16)
C4 0.0260(17) 0.0203(17) 0.0158(15) 0.0012(13) 0.0054(12) 0.0027(14)
C5 0.0184(16) 0.0195(17) 0.0331(19) -0.0012(15) 0.0044(14) 0.0022(14)
C6 0.0165(15) 0.0170(16) 0.0187(15) -0.0017(13) -0.0012(12) 0.0002(13)
C7 0.0175(15) 0.0150(16) 0.0149(14) -0.0017(12) -0.0020(12) -0.0011(12)
C8 0.0175(16) 0.0159(16) 0.0199(15) 0.0006(12) 0.0060(12) -0.0009(13)
C9 0.0196(16) 0.0172(17) 0.0198(16) -0.0015(13) 0.0044(13) 0.0002(13)
C10 0.0174(15) 0.0145(15) 0.0208(16) -0.0027(13) -0.0028(12) 0.0030(13)
C11 0.0204(16) 0.0162(17) 0.0211(17) 0.0052(14) 0.0027(13) -0.0011(13)
C12 0.0145(15) 0.0176(16) 0.0188(15) 0.0020(12) 0.0033(12) -0.0003(13)
C13 0.030(2) 0.0202(17) 0.0210(17) 0.0021(14) 0.0062(14) 0.0035(15)
C14 0.0270(18) 0.0228(19) 0.0154(14) -0.0020(13) 0.0023(13) 0.0101(15)
C15 0.0181(17) 0.0243(18) 0.0173(16) -0.0080(14) 0.0027(13) 0.0041(14)
C16 0.022(2) 0.046(3) 0.028(2) -0.011(2) -0.0056(17) 0.0061(19)
C17 0.021(2) 0.055(3) 0.048(3) -0.032(3) 0.0062(18) -0.009(2)
C18 0.041(2) 0.029(2) 0.032(2) -0.0146(16) 0.0184(18) -0.016(2)
C19 0.040(2) 0.025(2) 0.0179(16) -0.0033(15) 0.0100(15) -0.0036(17)
C20 0.0226(17) 0.0217(17) 0.0166(15) -0.0046(13) 0.0024(14) 0.0011(15)
Br2 0.02445(15) 0.01626(14) 0.02701(15) 0.0006(3) -0.00190(12) -0.0013(2)
O3 0.0203(12) 0.0179(12) 0.0287(13) 0.0025(10) 0.0049(10) 0.0002(10)
O4 0.0275(13) 0.0186(13) 0.0236(12) -0.0025(11) 0.0011(10) 0.0025(11)
C21 0.0194(15) 0.031(3) 0.0178(14) -0.0040(13) 0.0006(12) -0.0021(14)
C22 0.0237(17) 0.0239(16) 0.0164(16) -0.0008(13) 0.0010(13) -0.0033(15)
C23 0.0206(14) 0.0167(18) 0.0264(14) -0.0027(16) 0.0054(12) -0.0038(17)
C24 0.0233(17) 0.0195(16) 0.0150(15) 0.0016(13) -0.0010(13) -0.0028(14)
C25 0.0183(16) 0.0220(18) 0.0305(18) 0.0039(15) -0.0014(14) -0.0048(14)
C26 0.0152(15) 0.0192(16) 0.0210(16) 0.0022(13) -0.0021(13) -0.0010(13)
C27 0.0176(16) 0.0164(16) 0.0159(14) -0.0004(13) -0.0015(12) 0.0042(13)
C28 0.0187(16) 0.0197(17) 0.0198(15) 0.0019(13) 0.0039(13) 0.0012(14)
C29 0.0221(16) 0.0179(18) 0.0193(16) -0.0007(13) 0.0039(13) 0.0049(13)
C30 0.0192(15) 0.0168(16) 0.0188(16) 0.0052(13) -0.0016(12) 0.0000(13)
C31 0.0162(15) 0.0194(16) 0.0178(15) 0.0027(13) 0.0025(12) 0.0025(13)
C32 0.0176(16) 0.0186(17) 0.0193(15) 0.0003(13) 0.0018(12) 0.0036(13)
C33 0.0229(17) 0.0218(18) 0.0193(16) -0.0012(13) 0.0014(13) -0.0054(14)
C34 0.0227(17) 0.0234(18) 0.0150(14) -0.0006(13) 0.0014(13) -0.0056(15)
C35 0.0190(16) 0.0210(18) 0.0166(15) 0.0050(13) 0.0065(12) -0.0016(14)
C36 0.023(2) 0.029(2) 0.0193(17) 0.0020(16) -0.0001(15) -0.0052(17)
C37 0.0231(19) 0.035(2) 0.030(2) 0.0105(17) 0.0048(16) 0.0030(18)
C38 0.033(2) 0.027(2) 0.0235(17) 0.0100(17) 0.0092(15) 0.0057(16)
C39 0.0313(19) 0.0227(19) 0.0168(16) 0.0017(14) 0.0064(14) -0.0020(16)
C40 0.0253(17) 0.0268(18) 0.0138(14) 0.0045(13) 0.0048(14) -0.0048(16)

loop_
_atom_type_symbol
_atom_type_description
_atom_type_scat_dispersion_real
_atom_type_scat_dispersion_imag
_atom_type_scat_source
C C 0.0033 0.0016 'International Tables Vol C Tables 4.2.6.8 and 6.1.1.4'
H H 0.0000 0.0000 'International Tables Vol C Tables 4.2.6.8 and 6.1.1.4'
O O 0.0106 0.0060 'International Tables Vol C Tables 4.2.6.8 and 6.1.1.4'
Br Br -0.2901 2.4595 'International Tables Vol C Tables 4.2.6.8 and 6.1.1.4'

loop_
_geom_angle_atom_site_label_1
_geom_angle_atom_site_label_2
_geom_angle_atom_site_label_3
_geom_angle
C6 O1 C5 115.4(3)
C2 C1 C4 120.7(3)
C2 C1 C3 60.7(3)
C4 C1 C3 118.8(3)
C1 C2 C3 60.2(2)
C13 C3 C1 118.1(3)
C13 C3 C2 118.8(3)
C1 C3 C2 59.1(2)
C1 C4 C5 110.7(3)
O1 C5 C4 110.9(3)
O2 C6 O1 124.1(3)
O2 C6 C7 124.3(3)
O1 C6 C7 111.6(3)
C12 C7 C8 119.6(3)
C12 C7 C6 122.8(3)
C8 C7 C6 117.6(3)
C9 C8 C7 120.5(3)
C8 C9 C10 118.7(3)
C11 C10 C9 121.8(3)
C11 C10 Br1 119.6(3)
C9 C10 Br1 118.6(3)
C10 C11 C12 119.1(3)
C11 C12 C7 120.3(3)
C14 C13 C3 123.6(4)
C13 C14 C15 126.5(3)
C20 C15 C16 117.6(4)
C20 C15 C14 123.8(3)
C16 C15 C14 118.6(4)
C17 C16 C15 121.5(4)
C18 C17 C16 120.1(4)
C17 C18 C19 119.4(4)
C20 C19 C18 120.5(4)
C19 C20 C15 120.9(3)
C26 O3 C25 115.7(3)
C23 C21 C24 121.8(3)
C23 C21 C22 60.3(2)
C24 C21 C22 118.4(3)
C33 C22 C23 120.5(3)
C33 C22 C21 118.6(3)
C23 C22 C21 59.3(2)
C21 C23 C22 60.4(2)
C21 C24 C25 112.1(3)
O3 C25 C24 109.8(3)
O4 C26 O3 124.0(3)
O4 C26 C27 124.4(3)
O3 C26 C27 111.7(3)
C28 C27 C32 119.4(3)
C28 C27 C26 122.7(3)
C32 C27 C26 117.9(3)
C29 C28 C27 120.6(3)
C30 C29 C28 119.1(3)
C29 C30 C31 121.9(3)
C29 C30 Br2 119.5(3)
C31 C30 Br2 118.7(3)
C30 C31 C32 118.5(3)
C31 C32 C27 120.5(3)
C34 C33 C22 123.2(3)
C33 C34 C35 126.9(3)
C36 C35 C40 118.5(4)
C36 C35 C34 117.5(3)
C40 C35 C34 124.0(3)
C35 C36 C37 121.0(4)
C38 C37 C36 119.7(4)
C37 C38 C39 119.7(4)
C40 C39 C38 120.6(3)
C39 C40 C35 120.4(3)

loop_
_geom_bond_atom_site_label_1
_geom_bond_atom_site_label_2
_geom_bond_distance
Br1 C10 1.870(3)
O1 C6 1.345(4)
O1 C5 1.455(4)
O2 C6 1.208(4)
C1 C2 1.501(5)
C1 C4 1.519(6)
C1 C3 1.519(5)
C2 C3 1.527(5)
C3 C13 1.475(5)
C4 C5 1.520(5)
C6 C7 1.484(5)
C7 C12 1.396(5)
C7 C8 1.407(5)
C8 C9 1.391(5)
C9 C10 1.391(5)
C10 C11 1.389(5)
C11 C12 1.394(5)
C13 C14 1.329(5)
C14 C15 1.466(5)
C15 C20 1.399(5)
C15 C16 1.401(5)
C16 C17 1.387(7)
C17 C18 1.385(7)
C18 C19 1.389(6)
C19 C20 1.388(5)
Br2 C30 1.873(4)
O3 C26 1.345(4)
O3 C25 1.452(4)
O4 C26 1.211(4)
C21 C23 1.501(5)
C21 C24 1.511(5)
C21 C22 1.517(5)
C22 C33 1.475(5)
C22 C23 1.516(5)
C24 C25 1.519(5)
C26 C27 1.488(5)
C27 C28 1.393(5)
C27 C32 1.406(5)
C28 C29 1.389(5)
C29 C30 1.385(5)
C30 C31 1.392(5)
C31 C32 1.394(5)
C33 C34 1.332(5)
C34 C35 1.471(5)
C35 C36 1.397(5)
C35 C40 1.404(5)
C36 C37 1.405(6)
C37 C38 1.384(6)
C38 C39 1.393(5)
C39 C40 1.389(5)

loop_
_geom_torsion_atom_site_label_1
_geom_torsion_atom_site_label_2
_geom_torsion_atom_site_label_3
_geom_torsion_atom_site_label_4
_geom_torsion
C4 C1 C2 C3 -108.1(3)
C2 C1 C3 C13 108.5(4)
C4 C1 C3 C13 -140.5(4)
C4 C1 C3 C2 111.0(4)
C1 C2 C3 C13 -107.3(4)
C2 C1 C4 C5 -86.6(4)
C3 C1 C4 C5 -157.8(3)
C6 O1 C5 C4 80.1(4)
C1 C4 C5 O1 -174.9(3)
C5 O1 C6 O2 1.3(4)
C5 O1 C6 C7 -178.9(3)
O2 C6 C7 C12 179.7(3)
O1 C6 C7 C12 -0.1(4)
O2 C6 C7 C8 -2.0(5)
O1 C6 C7 C8 178.3(3)
C12 C7 C8 C9 1.5(5)
C6 C7 C8 C9 -176.9(3)
C7 C8 C9 C10 0.2(5)
C8 C9 C10 C11 -1.7(5)
C8 C9 C10 Br1 178.2(2)
C9 C10 C11 C12 1.5(5)
Br1 C10 C11 C12 -178.4(2)
C10 C11 C12 C7 0.3(5)
C8 C7 C12 C11 -1.7(5)
C6 C7 C12 C11 176.6(3)
C1 C3 C13 C14 136.1(4)
C2 C3 C13 C14 -155.7(4)
C3 C13 C14 C15 -176.2(3)
C13 C14 C15 C20 -8.8(6)
C13 C14 C15 C16 168.8(4)
C20 C15 C16 C17 1.4(6)
C14 C15 C16 C17 -176.3(4)
C15 C16 C17 C18 0.3(7)
C16 C17 C18 C19 -2.2(6)
C17 C18 C19 C20 2.3(6)
C18 C19 C20 C15 -0.6(5)
C16 C15 C20 C19 -1.2(5)
C14 C15 C20 C19 176.4(3)
C23 C21 C22 C33 110.4(4)
C24 C21 C22 C33 -137.2(3)
C24 C21 C22 C23 112.4(4)
C24 C21 C23 C22 -106.9(3)
C33 C22 C23 C21 -107.2(4)
C23 C21 C24 C25 -85.1(4)
C22 C21 C24 C25 -156.0(3)
C26 O3 C25 C24 82.4(4)
C21 C24 C25 O3 -175.4(3)
C25 O3 C26 O4 4.2(4)
C25 O3 C26 C27 -175.3(3)
O4 C26 C27 C28 -175.4(3)
O3 C26 C27 C28 4.2(4)
O4 C26 C27 C32 2.7(5)
O3 C26 C27 C32 -177.7(3)
C32 C27 C28 C29 -0.1(5)
C26 C27 C28 C29 178.0(3)
C27 C28 C29 C30 -0.6(5)
C28 C29 C30 C31 1.2(5)
C28 C29 C30 Br2 -179.8(3)
C29 C30 C31 C32 -1.0(5)
Br2 C30 C31 C32 179.9(2)
C30 C31 C32 C27 0.3(5)
C28 C27 C32 C31 0.3(5)
C26 C27 C32 C31 -177.9(3)
C23 C22 C33 C34 -160.6(3)
C21 C22 C33 C34 130.1(4)
C22 C33 C34 C35 -174.2(3)
C33 C34 C35 C36 167.7(4)
C33 C34 C35 C40 -10.4(6)
C40 C35 C36 C37 1.3(5)
C34 C35 C36 C37 -176.9(4)
C35 C36 C37 C38 0.7(6)
C36 C37 C38 C39 -2.5(6)
C37 C38 C39 C40 2.2(5)
C38 C39 C40 C35 -0.2(5)
C36 C35 C40 C39 -1.6(5)
C34 C35 C40 C39 176.5(3)
